data_7717759
loop_
_publ_author_name
'Gou, Jie'
'Yang, Can'
'Wang, YunJie'
'Zhu, Yaolong'
'Zhu, Qingwen'
'Su, Xin'
'Wu, Qi'

_publ_section_title
;
 Enhanced Second Harmonic Generation in a Fdd2 polymorph of C12H8N2O4Zn
 for UV Nonlinear Optical Applications
;
_journal_name_full 'Dalton Transactions'
_journal_paper_doi 10.1039/D4DT03179B
_journal_year 2025
_chemical_formula_moiety 'C12 H8 N2 O4 Zn'
_chemical_formula_sum 'C12 H8 N2 O4 Zn'
_chemical_formula_weight 309.57
_space_group_crystal_system orthorhombic
_space_group_IT_number 43
_space_group_name_Hall 'F 2 -2d'
_space_group_name_H-M_alt 'F d d 2'
_atom_sites_solution_hydrogens geom
_atom_sites_solution_primary iterative
_audit_creation_date 2024-11-05
_audit_creation_method
;
Olex2 1.3
(compiled 2020.11.12 svn.r5f609507 for OlexSys, GUI svn.r6408)
;
_audit_update_record
;
2024-11-05 deposited with the CCDC.	2025-01-06 downloaded from the CCDC.
;
_cell_angle_alpha 90
_cell_angle_beta 90
_cell_angle_gamma 90
_cell_formula_units_Z 8
_cell_length_a 12.505(4)
_cell_length_b 20.229(9)
_cell_length_c 9.279(4)
_cell_measurement_reflns_used 4011
_cell_measurement_temperature 296.15
_cell_measurement_theta_max 26.07
_cell_measurement_theta_min 2.91
_cell_volume 2347.2(16)
_computing_cell_refinement 'SAINT V8.38A (Bruker, 2018)'
_computing_data_reduction 'SAINT V8.38A (Bruker, 2018)'
_computing_molecular_graphics 'Olex2 1.3 (Dolomanov et al., 2009)'
_computing_publication_material 'Olex2 1.3 (Dolomanov et al., 2009)'
_computing_structure_refinement 'SHELXL 2018/3 (Sheldrick, 2015)'
_computing_structure_solution 'olex2.solve 1.3 (Bourhis et al., 2015)'
_diffrn_ambient_temperature 296.15
_diffrn_measured_fraction_theta_full 1.000
_diffrn_measured_fraction_theta_max 1.000
_diffrn_measurement_device_type 'Bruker APEX-II CCD'
_diffrn_measurement_method '\f and \w scans'
_diffrn_radiation_type MoK\a
_diffrn_radiation_wavelength 0.71073
_diffrn_reflns_av_R_equivalents 0.0888
_diffrn_reflns_av_unetI/netI 0.0568
_diffrn_reflns_Laue_measured_fraction_full 1.000
_diffrn_reflns_Laue_measured_fraction_max 1.000
_diffrn_reflns_limit_h_max 15
_diffrn_reflns_limit_h_min -15
_diffrn_reflns_limit_k_max 25
_diffrn_reflns_limit_k_min -25
_diffrn_reflns_limit_l_max 11
_diffrn_reflns_limit_l_min -11
_diffrn_reflns_number 8441
_diffrn_reflns_point_group_measured_fraction_full 1.000
_diffrn_reflns_point_group_measured_fraction_max 0.998
_diffrn_reflns_theta_full 25.242
_diffrn_reflns_theta_max 26.464
_diffrn_reflns_theta_min 2.913
_diffrn_source_current 1.0
_diffrn_source_power 0.05
_diffrn_source_voltage 50.0
_diffrn_standards_number 0
_exptl_absorpt_coefficient_mu 2.104
_exptl_absorpt_correction_T_max 0.7454
_exptl_absorpt_correction_T_min 0.5531
_exptl_absorpt_process_details
;
SADABS-2016/2 (Bruker,2016/2) was used for absorption correction.
wR2(int) was 0.1500 before and 0.0831 after correction.
The Ratio of minimum to maximum transmission is 0.7420.
The \l/2 correction factor is Not present.
;
_exptl_crystal_colour 'metallic whiteish colourless'
_exptl_crystal_colour_lustre metallic
_exptl_crystal_colour_modifier whiteish
_exptl_crystal_colour_primary colourless
_exptl_crystal_density_diffrn 1.752
_exptl_crystal_description block
_exptl_crystal_F_000 1248
_exptl_crystal_size_max 0.12
_exptl_crystal_size_mid 0.11
_exptl_crystal_size_min 0.11
_refine_diff_density_max 0.596
_refine_diff_density_min -0.603
_refine_diff_density_rms 0.093
_refine_ls_abs_structure_details
;
 Refined as an inversion twin.
;
_refine_ls_abs_structure_Flack 0.05(4)
_refine_ls_extinction_method none
_refine_ls_goodness_of_fit_ref 1.116
_refine_ls_hydrogen_treatment constr
_refine_ls_matrix_type full
_refine_ls_number_parameters 88
_refine_ls_number_reflns 1203
_refine_ls_number_restraints 2
_refine_ls_restrained_S_all 1.210
_refine_ls_R_factor_all 0.0559
_refine_ls_R_factor_gt 0.0440
_refine_ls_shift/su_max 0.001
_refine_ls_shift/su_mean 0.000
_refine_ls_structure_factor_coef Fsqd
_refine_ls_weighting_details 'w=1/[\s^2^(Fo^2^)+(0.0233P)^2^+17.5904P] where P=(Fo^2^+2Fc^2^)/3'
_refine_ls_weighting_scheme calc
_refine_ls_wR_factor_gt 0.0892
_refine_ls_wR_factor_ref 0.0928
_reflns_Friedel_coverage 0.877
_reflns_Friedel_fraction_full 1.000
_reflns_Friedel_fraction_max 0.995
_reflns_number_gt 1076
_reflns_number_total 1203
_reflns_threshold_expression 'I > 2\s(I)'
_cod_data_source_file d4dt03179b2.cif
_cod_data_source_block 2
_cod_original_cell_volume 2347.2(15)
_cod_database_code 7717759
_shelx_shelxl_version_number 2018/3
_shelx_space_group_comment
;
The symmetry employed for this shelxl refinement is uniquely defined
by the following loop, which should always be used as a source of
symmetry information in preference to the above space-group names.
They are only intended as comments.
;
_shelx_estimated_absorpt_t_max 0.802
_shelx_estimated_absorpt_t_min 0.786
_olex2_refinement_description
;
1. Twinned data refinement
 Scales: 0.95(4)
 0.05(4)
2. Fixed Uiso
 At 1.2 times of:
  All C(H) groups
3. Restrained distances
 Zn1-C6
 2.7 with sigma of 0.005
4.a Aromatic/amide H refined with riding coordinates:
 C1(H1), C3(H3), C4(H4), C5(H5)
;
_olex2_submission_special_instructions 'No special instructions were received'

loop_
_space_group_symop_operation_xyz
'x, y, z'
'-x, -y, z'
'x+1/4, -y+1/4, z+1/4'
'-x+1/4, y+1/4, z+1/4'
'x, y+1/2, z+1/2'
'-x, -y+1/2, z+1/2'
'x+1/4, -y+3/4, z+3/4'
'-x+1/4, y+3/4, z+3/4'
'x+1/2, y, z+1/2'
'-x+1/2, -y, z+1/2'
'x+3/4, -y+1/4, z+3/4'
'-x+3/4, y+1/4, z+3/4'
'x+1/2, y+1/2, z'
'-x+1/2, -y+1/2, z'
'x+3/4, -y+3/4, z+1/4'
'-x+3/4, y+3/4, z+1/4'

loop_
_atom_site_label
_atom_site_type_symbol
_atom_site_fract_x
_atom_site_fract_y
_atom_site_fract_z
_atom_site_U_iso_or_equiv
_atom_site_adp_type
_atom_site_occupancy
_atom_site_site_symmetry_order
_atom_site_calc_flag
_atom_site_refinement_flags_posn
_atom_site_refinement_flags_adp
_atom_site_refinement_flags_occupancy
_atom_site_disorder_assembly
_atom_site_disorder_group
Zn1 Zn 0.250000 0.250000 0.31893(13) 0.0261(3) Uani 1 2 d DS T P . .
O2 O 0.3588(4) 0.3208(3) 0.3691(6) 0.0409(14) Uani 1 1 d . . . . .
N1 N 0.6593(5) 0.3105(3) 0.6813(6) 0.0260(13) Uani 1 1 d . . . . .
O1 O 0.3806(5) 0.2336(3) 0.5080(6) 0.0437(15) Uani 1 1 d . . . . .
C1 C 0.5741(6) 0.2828(5) 0.6173(9) 0.032(2) Uani 1 1 d . . . . .
H1 H 0.560284 0.237971 0.629107 0.038 Uiso 1 1 calc R U . . .
C3 C 0.5270(6) 0.3881(4) 0.5126(8) 0.0298(16) Uani 1 1 d . . . . .
H3 H 0.483659 0.414045 0.453925 0.036 Uiso 1 1 calc R U . . .
C2 C 0.5054(6) 0.3224(4) 0.5314(6) 0.0266(19) Uani 1 1 d . . . . .
C4 C 0.6147(5) 0.4157(4) 0.5827(9) 0.0328(16) Uani 1 1 d . . . . .
H4 H 0.629665 0.460608 0.575123 0.039 Uiso 1 1 calc R U . . .
C6 C 0.4136(5) 0.2916(4) 0.4717(8) 0.0283(18) Uani 1 1 d D . . . .
C5 C 0.6788(5) 0.3745(4) 0.6636(8) 0.0310(17) Uani 1 1 d . . . . .
H5 H 0.738842 0.392483 0.707935 0.037 Uiso 1 1 calc R U . . .

loop_
_atom_site_aniso_label
_atom_site_aniso_U_11
_atom_site_aniso_U_22
_atom_site_aniso_U_33
_atom_site_aniso_U_23
_atom_site_aniso_U_13
_atom_site_aniso_U_12
Zn1 0.0156(4) 0.0338(6) 0.0289(5) 0.000 0.000 -0.0031(6)
O2 0.027(3) 0.048(4) 0.047(3) 0.002(3) -0.019(3) -0.003(2)
N1 0.023(3) 0.031(3) 0.024(3) 0.000(3) -0.002(3) 0.000(3)
O1 0.031(3) 0.046(4) 0.054(4) -0.004(3) -0.010(3) -0.009(3)
C1 0.031(4) 0.028(5) 0.037(5) -0.014(3) 0.002(3) -0.006(3)
C3 0.025(4) 0.031(4) 0.033(4) 0.003(3) -0.006(3) 0.000(3)
C2 0.021(3) 0.036(4) 0.023(5) -0.002(3) -0.005(3) 0.000(3)
C4 0.027(3) 0.034(4) 0.037(4) 0.005(4) -0.007(3) -0.008(3)
C6 0.020(4) 0.027(5) 0.038(4) 0.002(3) 0.009(3) 0.002(3)
C5 0.021(3) 0.041(5) 0.031(4) -0.003(3) -0.005(3) -0.006(3)

loop_
_atom_type_symbol
_atom_type_description
_atom_type_scat_dispersion_real
_atom_type_scat_dispersion_imag
_atom_type_scat_source
C C 0.0033 0.0016 'International Tables Vol C Tables 4.2.6.8 and 6.1.1.4'
H H 0.0000 0.0000 'International Tables Vol C Tables 4.2.6.8 and 6.1.1.4'
N N 0.0061 0.0033 'International Tables Vol C Tables 4.2.6.8 and 6.1.1.4'
O O 0.0106 0.0060 'International Tables Vol C Tables 4.2.6.8 and 6.1.1.4'
Zn Zn 0.2839 1.4301 'International Tables Vol C Tables 4.2.6.8 and 6.1.1.4'

loop_
_geom_angle_atom_site_label_1
_geom_angle_atom_site_label_2
_geom_angle_atom_site_label_3
_geom_angle
_geom_angle_site_symmetry_1
_geom_angle_site_symmetry_3
_geom_angle_publ_flag
O2 Zn1 O2 153.5(3) . 14 ?
O2 Zn1 N1 95.2(2) 14 6_654 ?
O2 Zn1 N1 100.9(2) 14 9_454 ?
O2 Zn1 N1 100.9(2) . 6_654 ?
O2 Zn1 N1 95.2(2) . 9_454 ?
O2 Zn1 O1 100.9(2) . 14 ?
O2 Zn1 O1 100.9(2) 14 . ?
O2 Zn1 O1 58.5(2) . . ?
O2 Zn1 O1 58.5(2) 14 14 ?
N1 Zn1 N1 105.2(3) 6_654 9_454 ?
N1 Zn1 O1 152.2(2) 9_454 . ?
N1 Zn1 O1 89.8(2) 9_454 14 ?
N1 Zn1 O1 152.2(2) 6_654 14 ?
N1 Zn1 O1 89.8(2) 6_654 . ?
O1 Zn1 O1 87.1(3) 14 . ?
C6 O2 Zn1 101.4(5) . . ?
C1 N1 Zn1 117.0(6) . 9 ?
C5 N1 Zn1 123.0(5) . 9 ?
C5 N1 C1 119.9(7) . . ?
C6 O1 Zn1 84.4(4) . . ?
N1 C1 H1 120.2 . . ?
N1 C1 C2 119.6(8) . . ?
C2 C1 H1 120.2 . . ?
C2 C3 H3 120.5 . . ?
C2 C3 C4 119.0(7) . . ?
C4 C3 H3 120.5 . . ?
C3 C2 C1 120.0(7) . . ?
C3 C2 C6 122.4(7) . . ?
C6 C2 C1 117.5(7) . . ?
C3 C4 H4 121.0 . . ?
C5 C4 C3 118.1(7) . . ?
C5 C4 H4 121.0 . . ?
O2 C6 C2 120.5(7) . . ?
O1 C6 O2 115.6(6) . . ?
O1 C6 C2 123.8(7) . . ?
N1 C5 C4 123.4(6) . . ?
N1 C5 H5 118.3 . . ?
C4 C5 H5 118.3 . . ?

loop_
_geom_bond_atom_site_label_1
_geom_bond_atom_site_label_2
_geom_bond_distance
_geom_bond_site_symmetry_2
_geom_bond_publ_flag
Zn1 O2 2.030(5) . ?
Zn1 O2 2.030(5) 14 ?
Zn1 N1 2.102(6) 9_454 ?
Zn1 N1 2.102(6) 6_654 ?
Zn1 O1 2.420(6) . ?
Zn1 O1 2.420(6) 14 ?
O2 C6 1.313(9) . ?
N1 C1 1.342(9) . ?
N1 C5 1.328(9) . ?
O1 C6 1.288(10) . ?
C1 H1 0.9300 . ?
C1 C2 1.419(11) . ?
C3 H3 0.9300 . ?
C3 C2 1.369(10) . ?
C3 C4 1.392(10) . ?
C2 C6 1.419(9) . ?
C4 H4 0.9300 . ?
C4 C5 1.378(10) . ?
C5 H5 0.9300 . ?

loop_
_geom_torsion_atom_site_label_1
_geom_torsion_atom_site_label_2
_geom_torsion_atom_site_label_3
_geom_torsion_atom_site_label_4
_geom_torsion
_geom_torsion_site_symmetry_1
_geom_torsion_site_symmetry_2
_geom_torsion_site_symmetry_3
_geom_torsion_site_symmetry_4
_geom_torsion_publ_flag
Zn1 O2 C6 O1 -2.5(8) . . . . ?
Zn1 O2 C6 C2 174.9(6) . . . . ?
Zn1 N1 C1 C2 175.5(5) 9 . . . ?
Zn1 N1 C5 C4 -174.6(6) 9 . . . ?
Zn1 O1 C6 O2 2.0(6) . . . . ?
Zn1 O1 C6 C2 -175.2(7) . . . . ?
N1 C1 C2 C3 1.0(10) . . . . ?
N1 C1 C2 C6 -177.0(6) . . . . ?
C1 N1 C5 C4 0.9(11) . . . . ?
C1 C2 C6 O2 -166.2(6) . . . . ?
C1 C2 C6 O1 10.9(11) . . . . ?
C3 C2 C6 O2 15.9(11) . . . . ?
C3 C2 C6 O1 -167.0(7) . . . . ?
C3 C4 C5 N1 -2.1(12) . . . . ?
C2 C3 C4 C5 2.7(11) . . . . ?
C4 C3 C2 C1 -2.2(11) . . . . ?
C4 C3 C2 C6 175.7(7) . . . . ?
C5 N1 C1 C2 -0.3(10) . . . . ?

loop_
_twin_individual_id
_twin_individual_mass_fraction_refined
1 0.95(4)
2 0.05(4)
